data_1544888
loop_
_publ_author_name
'Yamanaka, T.'
'Liebermann, R.C.'
'Prewitt, C.T.'

_publ_section_title
;
 Thermal expansion of alumnus perovskite ScAlO3 Sample: at 703 C
;
_journal_name_full 'Journal of Mineralogical and Petrological Sciences'
_journal_page_first 182
_journal_page_last 192
_journal_volume 95
_journal_year 2000
_chemical_formula_sum 'Al O3 Sc'
_chemical_name_common ScAlO3
_chemical_name_mineral 'ScAlO3 perovskite at 703 C'
_space_group_IT_number 62
_space_group_name_H-M_alt 'P b n m'
_symmetry_space_group_name_Hall '-P 2c 2ab'
_symmetry_space_group_name_H-M 'P b n m'
_cell_angle_alpha 90
_cell_angle_beta 90
_cell_angle_gamma 90
_cell_formula_units_Z 4
_cell_length_a 4.9691(27)
_cell_length_b 5.2525(33)
_cell_length_c 7.2273(31)
_cell_volume 188.63(18)
_diffrn_ambient_temperature 976.15
_cod_data_source_file ScAlO3-703C.cif
_cod_data_source_block ScAlO3-703C
_cod_depositor_comments
;I added _diffrn_ambient_temperature tag to make measured temperature
 apparent.
;
_cod_original_formula_sum 'Sc Al O3'
_cod_database_code 1544888

loop_
_space_group_symop_operation_xyz
'x, y, z'
'-x, -y, -z'
'x+1/2, -y+1/2, -z'
'-x+1/2, y+1/2, z'
'-x, -y, z+1/2'
'x, y, -z+1/2'
'-x+1/2, y+1/2, -z+1/2'
'x+1/2, -y+1/2, z+1/2'

loop_
_atom_site_label
_atom_site_occupancy
_atom_site_fract_x
_atom_site_fract_y
_atom_site_fract_z
_atom_site_adp_type
_atom_site_B_iso_or_equiv
_atom_site_type_symbol
Sc 1.0 -0.02060(10) 0.0680(3) 0.250000 Biso 1.623000 Sc
Al 1.0 0.000000 0.500000 0.500000 Biso 1.587000 Al
O1 1.0 0.1181(10) 0.4545(9) 0.250000 Biso 1.598000 O
O2 1.0 0.6900(7) 0.3057(6) 0.0608(5) Biso 1.589000 O
